data_4076538
loop_
_publ_author_name
'West, Joseph K.'
'Stahl, Lothar'

_publ_section_title
;
 Insertions of Cyclic and Acyclic Germanium and Tin Heterocarbenoids into
 Phosphorus--Chlorine Bonds: Syntheses, Structures, and Reactivities
;
_journal_issue 5
_journal_name_full Organometallics
_journal_page_first 2042
_journal_paper_doi 10.1021/om3000168
_journal_volume 31
_journal_year 2012
_chemical_formula_sum 'C20 H48 Cl2 N4 Si2 Sn2'
_chemical_formula_weight 709.08
_chemical_name_systematic
;

 ?

;
_space_group_IT_number 14
_symmetry_cell_setting monoclinic
_symmetry_space_group_name_Hall '-P 2ybc'
_symmetry_space_group_name_H-M 'P 1 21/c 1'
_atom_sites_solution_hydrogens geom
_atom_sites_solution_primary direct
_atom_sites_solution_secondary difmap
_audit_creation_method SHELXL-97
_cell_angle_alpha 90.00
_cell_angle_beta 108.827(9)
_cell_angle_gamma 90.00
_cell_formula_units_Z 4
_cell_length_a 16.175(10)
_cell_length_b 12.434(7)
_cell_length_c 17.246(10)
_cell_measurement_reflns_used 5067
_cell_measurement_temperature 173(2)
_cell_measurement_theta_max 27.78
_cell_measurement_theta_min 2.42
_cell_volume 3283(3)
_computing_cell_refinement 'Bruker SMART'
_computing_data_collection 'Bruker SMART'
_computing_data_reduction 'Bruker SAINT'
_computing_molecular_graphics 'Bruker SHELXTL'
_computing_publication_material 'Bruker SHELXTL'
_computing_structure_refinement 'SHELXL-97 (Sheldrick, 1997)'
_computing_structure_solution 'SHELXS-97 (Sheldrick, 1990)'
_diffrn_ambient_temperature 173(2)
_diffrn_measured_fraction_theta_full 0.957
_diffrn_measured_fraction_theta_max 0.957
_diffrn_measurement_device_type 'CCD area detector'
_diffrn_measurement_method 'phi and omega scans'
_diffrn_radiation_monochromator graphite
_diffrn_radiation_source 'fine-focus sealed tube'
_diffrn_radiation_type MoK\a
_diffrn_radiation_wavelength 0.71073
_diffrn_reflns_av_R_equivalents 0.0346
_diffrn_reflns_av_sigmaI/netI 0.0336
_diffrn_reflns_limit_h_max 19
_diffrn_reflns_limit_h_min -19
_diffrn_reflns_limit_k_max 15
_diffrn_reflns_limit_k_min -14
_diffrn_reflns_limit_l_max 21
_diffrn_reflns_limit_l_min -21
_diffrn_reflns_number 22017
_diffrn_reflns_theta_full 26.00
_diffrn_reflns_theta_max 26.00
_diffrn_reflns_theta_min 2.06
_exptl_absorpt_coefficient_mu 1.771
_exptl_absorpt_correction_T_max 0.7296
_exptl_absorpt_correction_T_min 0.5761
_exptl_absorpt_correction_type multi-scan
_exptl_absorpt_process_details SADABS
_exptl_crystal_colour yellow
_exptl_crystal_density_diffrn 1.435
_exptl_crystal_density_meas 0
_exptl_crystal_density_method 'not measured'
_exptl_crystal_description chunk
_exptl_crystal_F_000 1432
_exptl_crystal_size_max 0.35
_exptl_crystal_size_mid 0.25
_exptl_crystal_size_min 0.19
_refine_diff_density_max 1.219
_refine_diff_density_min -1.057
_refine_diff_density_rms 0.146
_refine_ls_extinction_method none
_refine_ls_goodness_of_fit_ref 1.100
_refine_ls_hydrogen_treatment constr
_refine_ls_matrix_type full
_refine_ls_number_parameters 312
_refine_ls_number_reflns 6175
_refine_ls_number_restraints 21
_refine_ls_restrained_S_all 1.099
_refine_ls_R_factor_all 0.0494
_refine_ls_R_factor_gt 0.0336
_refine_ls_shift/su_max 0.001
_refine_ls_shift/su_mean 0.000
_refine_ls_structure_factor_coef Fsqd
_refine_ls_weighting_details 'calc w=1/[\s^2^(Fo^2^)+(0.1000P)^2^+0.0000P] where P=(Fo^2^+2Fc^2^)/3'
_refine_ls_weighting_scheme calc
_refine_ls_wR_factor_gt 0.0975
_refine_ls_wR_factor_ref 0.1462
_reflns_number_gt 4848
_reflns_number_total 6175
_reflns_threshold_expression >2sigma(I)
_cod_data_source_file om3000168_si_001.cif
_cod_data_source_block 7
_cod_depositor_comments
;
The following automatic conversions were performed:

'_symmetry_cell_setting' value 'Monoclinic' changed to 'monoclinic'
according to /home/saulius/struct/CIF-dictionaries/cif_core.dic
dictionary named 'cif_core.dic' version 2.4.1 from 2010-06-29.

Automatic conversion script
Id: cif_fix_values 1715 2011-07-08 13:25:40Z adriana 
;
_cod_original_sg_symbol_H-M P2(1)/c
_cod_database_code 4076538

loop_
_symmetry_equiv_pos_as_xyz
'x, y, z'
'-x, y+1/2, -z+1/2'
'-x, -y, -z'
'x, -y-1/2, z-1/2'

loop_
_atom_site_label
_atom_site_type_symbol
_atom_site_fract_x
_atom_site_fract_y
_atom_site_fract_z
_atom_site_U_iso_or_equiv
_atom_site_adp_type
_atom_site_occupancy
_atom_site_symmetry_multiplicity
_atom_site_calc_flag
_atom_site_refinement_flags
_atom_site_disorder_assembly
_atom_site_disorder_group
Sn1 Sn 0.209720(19) 0.46840(2) 0.304657(17) 0.03700(14) Uani 1 1 d . . .
Sn2 Sn 0.30005(2) 0.62782(3) 0.252375(17) 0.03869(14) Uani 1 1 d . . .
Si1 Si 0.20640(8) 0.24457(12) 0.30282(8) 0.0445(3) Uani 1 1 d . . .
Si2 Si 0.30970(10) 0.69532(13) 0.10188(8) 0.0518(4) Uani 1 1 d . . .
Cl2 Cl 0.39005(9) 0.71435(12) 0.37120(7) 0.0627(4) Uani 1 1 d . . .
Cl1 Cl 0.11379(10) 0.56535(15) 0.35777(10) 0.0729(4) Uani 1 1 d . . .
N1 N 0.2664(2) 0.3404(3) 0.3718(2) 0.0418(9) Uani 1 1 d . . .
N2 N 0.1529(3) 0.3439(3) 0.2338(2) 0.0475(10) Uani 1 1 d . A .
N3 N 0.2471(3) 0.7341(4) 0.1629(2) 0.0519(10) Uani 1 1 d . . .
N4 N 0.3617(3) 0.5955(4) 0.1696(2) 0.0466(10) Uani 1 1 d . . .
C1 C 0.2764(4) 0.1542(5) 0.2633(4) 0.0729(18) Uani 1 1 d . . .
H1A H 0.2395 0.1135 0.2161 0.109 Uiso 1 1 calc R . .
H1B H 0.3081 0.1041 0.3065 0.109 Uiso 1 1 calc R . .
H1C H 0.3183 0.1977 0.2465 0.109 Uiso 1 1 calc R . .
C2 C 0.1332(4) 0.1592(5) 0.3428(4) 0.0731(18) Uani 1 1 d . . .
H2A H 0.0993 0.2055 0.3673 0.110 Uiso 1 1 calc R . .
H2B H 0.1688 0.1095 0.3844 0.110 Uiso 1 1 calc R . .
H2C H 0.0933 0.1181 0.2976 0.110 Uiso 1 1 calc R . .
C3 C 0.2459(4) 0.6443(6) -0.0008(3) 0.080(2) Uani 1 1 d . . .
H3A H 0.2858 0.6145 -0.0276 0.120 Uiso 1 1 calc R . .
H3B H 0.2123 0.7033 -0.0338 0.120 Uiso 1 1 calc R . .
H3C H 0.2059 0.5879 0.0048 0.120 Uiso 1 1 calc R . .
C4 C 0.3857(5) 0.8011(5) 0.0895(4) 0.080(2) Uani 1 1 d . . .
H4A H 0.4213 0.8272 0.1435 0.120 Uiso 1 1 calc R . .
H4B H 0.3520 0.8609 0.0575 0.120 Uiso 1 1 calc R . .
H4C H 0.4238 0.7708 0.0609 0.120 Uiso 1 1 calc R . .
C10 C 0.3280(3) 0.3365(4) 0.4553(3) 0.0493(12) Uani 1 1 d . . .
C11 C 0.3764(4) 0.2287(5) 0.4680(4) 0.086(2) Uani 1 1 d . . .
H11A H 0.3351 0.1701 0.4655 0.129 Uiso 1 1 calc R . .
H11B H 0.4221 0.2283 0.5216 0.129 Uiso 1 1 calc R . .
H11C H 0.4031 0.2187 0.4249 0.129 Uiso 1 1 calc R . .
C12 C 0.3952(4) 0.4259(5) 0.4676(4) 0.0742(18) Uani 1 1 d . . .
H12A H 0.4241 0.4201 0.4258 0.111 Uiso 1 1 calc R . .
H12B H 0.4388 0.4194 0.5221 0.111 Uiso 1 1 calc R . .
H12C H 0.3659 0.4958 0.4627 0.111 Uiso 1 1 calc R . .
C13 C 0.2807(5) 0.3462(7) 0.5179(4) 0.096(2) Uani 1 1 d . . .
H13A H 0.2300 0.2981 0.5027 0.144 Uiso 1 1 calc R . .
H13B H 0.2612 0.4205 0.5193 0.144 Uiso 1 1 calc R . .
H13C H 0.3204 0.3261 0.5721 0.144 Uiso 1 1 calc R . .
C20 C 0.0874(3) 0.3415(5) 0.1518(3) 0.0575(14) Uani 1 1 d D . .
C21A C 0.109(2) 0.422(3) 0.098(2) 0.093(11) Uani 0.55(3) 1 d PDU A 1
H21A H 0.1658 0.4046 0.0920 0.140 Uiso 0.55(3) 1 calc PR A 1
H21B H 0.1116 0.4938 0.1220 0.140 Uiso 0.55(3) 1 calc PR A 1
H21C H 0.0640 0.4210 0.0438 0.140 Uiso 0.55(3) 1 calc PR A 1
C22A C -0.0016(9) 0.3558(17) 0.1649(14) 0.084(6) Uani 0.55(3) 1 d PDU A 1
H22A H -0.0107 0.2971 0.1992 0.125 Uiso 0.55(3) 1 calc PR A 1
H22B H -0.0481 0.3545 0.1118 0.125 Uiso 0.55(3) 1 calc PR A 1
H22C H -0.0027 0.4248 0.1920 0.125 Uiso 0.55(3) 1 calc PR A 1
C23A C 0.0885(10) 0.2304(12) 0.1156(12) 0.070(5) Uani 0.55(3) 1 d PDU A 1
H23A H 0.0614 0.1786 0.1429 0.105 Uiso 0.55(3) 1 calc PR A 1
H23B H 0.1490 0.2088 0.1237 0.105 Uiso 0.55(3) 1 calc PR A 1
H23C H 0.0559 0.2319 0.0569 0.105 Uiso 0.55(3) 1 calc PR A 1
C21B C 0.129(3) 0.388(3) 0.093(3) 0.086(11) Uani 0.45(3) 1 d PDU A 2
H21D H 0.1540 0.4586 0.1133 0.130 Uiso 0.45(3) 1 calc PR A 2
H21E H 0.0847 0.3965 0.0392 0.130 Uiso 0.45(3) 1 calc PR A 2
H21F H 0.1752 0.3401 0.0889 0.130 Uiso 0.45(3) 1 calc PR A 2
C22B C 0.0130(18) 0.424(4) 0.1453(16) 0.136(15) Uani 0.45(3) 1 d PDU A 2
H22D H -0.0199 0.4017 0.1813 0.203 Uiso 0.45(3) 1 calc PR A 2
H22E H -0.0262 0.4271 0.0886 0.203 Uiso 0.45(3) 1 calc PR A 2
H22F H 0.0385 0.4953 0.1620 0.203 Uiso 0.45(3) 1 calc PR A 2
C23B C 0.053(2) 0.2323(16) 0.1225(19) 0.142(15) Uani 0.45(3) 1 d PDU A 2
H23D H 0.0336 0.1968 0.1645 0.213 Uiso 0.45(3) 1 calc PR A 2
H23E H 0.0989 0.1894 0.1119 0.213 Uiso 0.45(3) 1 calc PR A 2
H23F H 0.0032 0.2390 0.0719 0.213 Uiso 0.45(3) 1 calc PR A 2
C30 C 0.1737(4) 0.8099(5) 0.1541(3) 0.0623(15) Uani 1 1 d . . .
C31 C 0.1808(5) 0.8558(6) 0.2384(4) 0.092(2) Uani 1 1 d . . .
H31A H 0.1726 0.7978 0.2738 0.138 Uiso 1 1 calc R . .
H31B H 0.1356 0.9107 0.2324 0.138 Uiso 1 1 calc R . .
H31C H 0.2386 0.8882 0.2631 0.138 Uiso 1 1 calc R . .
C32 C 0.0883(4) 0.7522(7) 0.1211(6) 0.116(3) Uani 1 1 d . . .
H32A H 0.0819 0.7242 0.0663 0.175 Uiso 1 1 calc R . .
H32B H 0.0404 0.8021 0.1179 0.175 Uiso 1 1 calc R . .
H32C H 0.0866 0.6924 0.1576 0.175 Uiso 1 1 calc R . .
C33 C 0.1801(6) 0.9033(7) 0.0993(5) 0.112(3) Uani 1 1 d . . .
H33A H 0.1348 0.9565 0.0976 0.169 Uiso 1 1 calc R . .
H33B H 0.1717 0.8767 0.0438 0.169 Uiso 1 1 calc R . .
H33C H 0.2378 0.9369 0.1211 0.169 Uiso 1 1 calc R . .
C40 C 0.4342(3) 0.5182(5) 0.1780(3) 0.0545(13) Uani 1 1 d . . .
C41 C 0.4065(4) 0.4070(6) 0.1925(4) 0.0743(17) Uani 1 1 d . . .
H41A H 0.3892 0.4067 0.2420 0.112 Uiso 1 1 calc R . .
H41B H 0.4552 0.3571 0.1996 0.112 Uiso 1 1 calc R . .
H41C H 0.3569 0.3845 0.1454 0.112 Uiso 1 1 calc R . .
C42 C 0.5132(4) 0.5505(7) 0.2495(5) 0.097(3) Uani 1 1 d . . .
H42A H 0.5331 0.6219 0.2392 0.146 Uiso 1 1 calc R . .
H42B H 0.5601 0.4981 0.2557 0.146 Uiso 1 1 calc R . .
H42C H 0.4974 0.5525 0.2997 0.146 Uiso 1 1 calc R . .
C43 C 0.4585(5) 0.5193(6) 0.0982(5) 0.094(2) Uani 1 1 d . . .
H43A H 0.4054 0.5119 0.0509 0.141 Uiso 1 1 calc R . .
H43B H 0.4982 0.4593 0.0990 0.141 Uiso 1 1 calc R . .
H43C H 0.4875 0.5874 0.0943 0.141 Uiso 1 1 calc R . .

loop_
_atom_site_aniso_label
_atom_site_aniso_U_11
_atom_site_aniso_U_22
_atom_site_aniso_U_33
_atom_site_aniso_U_23
_atom_site_aniso_U_13
_atom_site_aniso_U_12
Sn1 0.0418(2) 0.0334(2) 0.0381(2) 0.00305(12) 0.01617(14) 0.00025(12)
Sn2 0.0480(2) 0.0363(2) 0.03154(19) 0.00177(11) 0.01244(14) -0.00643(13)
Si1 0.0421(7) 0.0332(7) 0.0610(8) -0.0012(6) 0.0205(6) -0.0035(5)
Si2 0.0668(9) 0.0550(10) 0.0317(6) -0.0005(6) 0.0133(6) -0.0211(7)
Cl2 0.0768(9) 0.0652(9) 0.0394(6) -0.0101(6) 0.0095(6) -0.0183(7)
Cl1 0.0824(10) 0.0696(11) 0.0827(10) 0.0036(8) 0.0488(8) 0.0251(8)
N1 0.048(2) 0.033(2) 0.043(2) -0.0006(16) 0.0133(16) 0.0006(17)
N2 0.045(2) 0.043(2) 0.051(2) 0.0010(19) 0.0112(18) -0.0110(18)
N3 0.064(2) 0.049(3) 0.040(2) 0.0099(19) 0.0124(18) 0.002(2)
N4 0.056(2) 0.047(2) 0.042(2) -0.0008(19) 0.0224(17) -0.014(2)
C1 0.072(4) 0.056(4) 0.095(5) -0.023(3) 0.033(3) -0.003(3)
C2 0.069(4) 0.054(4) 0.097(5) 0.024(3) 0.027(3) -0.015(3)
C3 0.095(5) 0.099(6) 0.041(3) -0.009(3) 0.015(3) -0.030(4)
C4 0.108(5) 0.071(5) 0.065(4) 0.006(3) 0.032(3) -0.037(4)
C10 0.055(3) 0.045(3) 0.045(3) 0.006(2) 0.013(2) 0.004(2)
C11 0.083(4) 0.059(4) 0.085(4) 0.013(3) -0.014(3) 0.010(3)
C12 0.086(4) 0.058(4) 0.061(3) 0.008(3) 0.000(3) -0.011(3)
C13 0.103(5) 0.135(7) 0.055(4) 0.014(4) 0.033(4) 0.016(5)
C20 0.044(3) 0.062(4) 0.060(3) -0.003(3) 0.007(2) -0.008(2)
C21A 0.11(2) 0.076(14) 0.062(15) 0.023(12) -0.020(10) -0.029(14)
C22A 0.041(6) 0.072(11) 0.126(15) -0.032(10) 0.011(7) 0.000(6)
C23A 0.055(8) 0.085(11) 0.064(7) -0.038(8) 0.010(6) -0.022(7)
C21B 0.084(17) 0.13(3) 0.042(11) -0.006(16) 0.018(12) -0.022(19)
C22B 0.059(13) 0.24(4) 0.090(14) -0.02(2) -0.005(10) 0.06(2)
C23B 0.14(3) 0.12(2) 0.108(17) 0.037(14) -0.043(17) -0.096(18)
C30 0.081(4) 0.044(3) 0.056(3) 0.012(2) 0.014(3) 0.005(3)
C31 0.128(6) 0.074(5) 0.087(5) 0.013(4) 0.052(5) 0.033(5)
C32 0.062(4) 0.097(6) 0.163(8) -0.003(6) -0.001(5) 0.016(4)
C33 0.174(9) 0.079(6) 0.093(5) 0.045(5) 0.055(6) 0.037(6)
C40 0.055(3) 0.054(4) 0.065(3) -0.007(3) 0.033(3) -0.008(2)
C41 0.074(4) 0.068(4) 0.093(5) 0.005(4) 0.043(3) -0.003(3)
C42 0.049(3) 0.118(7) 0.118(6) -0.031(5) 0.019(4) -0.005(4)
C43 0.128(6) 0.077(5) 0.116(6) -0.007(4) 0.094(5) 0.001(4)

loop_
_atom_type_symbol
_atom_type_description
_atom_type_scat_dispersion_real
_atom_type_scat_dispersion_imag
_atom_type_scat_source
C C 0.0033 0.0016 'International Tables Vol C Tables 4.2.6.8 and 6.1.1.4'
H H 0.0000 0.0000 'International Tables Vol C Tables 4.2.6.8 and 6.1.1.4'
N N 0.0061 0.0033 'International Tables Vol C Tables 4.2.6.8 and 6.1.1.4'
Si Si 0.0817 0.0704 'International Tables Vol C Tables 4.2.6.8 and 6.1.1.4'
Cl Cl 0.1484 0.1585 'International Tables Vol C Tables 4.2.6.8 and 6.1.1.4'
Sn Sn -0.6537 1.4246 'International Tables Vol C Tables 4.2.6.8 and 6.1.1.4'

loop_
_geom_angle_atom_site_label_1
_geom_angle_atom_site_label_2
_geom_angle_atom_site_label_3
_geom_angle
N2 Sn1 N1 76.90(17)
N2 Sn1 Cl1 113.60(14)
N1 Sn1 Cl1 114.48(13)
N2 Sn1 Sn2 122.62(13)
N1 Sn1 Sn2 124.22(12)
Cl1 Sn1 Sn2 103.94(6)
N3 Sn2 N4 76.89(18)
N3 Sn2 Cl2 111.07(14)
N4 Sn2 Cl2 113.36(12)
N3 Sn2 Sn1 125.58(13)
N4 Sn2 Sn1 121.10(13)
Cl2 Sn2 Sn1 106.58(5)
N2 Si1 N1 91.49(19)
N2 Si1 C1 113.7(3)
N1 Si1 C1 113.0(2)
N2 Si1 C2 114.8(2)
N1 Si1 C2 114.5(3)
C1 Si1 C2 108.8(3)
N4 Si2 N3 92.4(2)
N4 Si2 C3 113.6(3)
N3 Si2 C3 114.7(3)
N4 Si2 C4 113.0(3)
N3 Si2 C4 114.0(3)
C3 Si2 C4 108.5(3)
C10 N1 Si1 134.5(4)
C10 N1 Sn1 129.3(3)
Si1 N1 Sn1 95.66(18)
C20 N2 Si1 133.6(4)
C20 N2 Sn1 130.5(4)
Si1 N2 Sn1 95.87(18)
C30 N3 Si2 135.5(3)
C30 N3 Sn2 128.8(3)
Si2 N3 Sn2 95.5(2)
C40 N4 Si2 136.8(3)
C40 N4 Sn2 127.6(3)
Si2 N4 Sn2 95.2(2)
N1 C10 C13 111.0(5)
N1 C10 C12 109.9(4)
C13 C10 C12 110.2(6)
N1 C10 C11 108.9(4)
C13 C10 C11 108.7(5)
C12 C10 C11 108.1(5)
N2 C20 C21A 110.3(17)
N2 C20 C23B 114.8(12)
C21A C20 C23B 123(2)
N2 C20 C21B 107(2)
C21A C20 C21B 21(3)
C23B C20 C21B 109(2)
N2 C20 C23A 108.3(8)
C21A C20 C23A 108.7(18)
C23B C20 C23A 24.0(16)
C21B C20 C23A 90(2)
N2 C20 C22A 106.0(9)
C21A C20 C22A 115.8(15)
C23B C20 C22A 83.6(16)
C21B C20 C22A 134.3(18)
C23A C20 C22A 107.5(8)
N2 C20 C22B 110.9(10)
C21A C20 C22B 81.0(19)
C23B C20 C22B 112.2(15)
C21B C20 C22B 102(2)
C23A C20 C22B 132.9(14)
C22A C20 C22B 36.5(16)
N3 C30 C32 110.1(5)
N3 C30 C33 109.6(6)
C32 C30 C33 111.7(6)
N3 C30 C31 109.1(4)
C32 C30 C31 108.4(7)
C33 C30 C31 107.8(6)
N4 C40 C41 110.2(5)
N4 C40 C42 109.8(5)
C41 C40 C42 109.2(6)
N4 C40 C43 109.0(5)
C41 C40 C43 109.4(5)
C42 C40 C43 109.3(6)

loop_
_geom_bond_atom_site_label_1
_geom_bond_atom_site_label_2
_geom_bond_distance
Sn1 N2 2.003(4)
Sn1 N1 2.007(4)
Sn1 Cl1 2.3701(17)
Sn1 Sn2 2.7797(11)
Sn2 N3 2.002(4)
Sn2 N4 2.028(4)
Sn2 Cl2 2.3561(15)
Si1 N2 1.739(4)
Si1 N1 1.741(4)
Si1 C1 1.873(6)
Si1 C2 1.879(6)
Si2 N4 1.725(5)
Si2 N3 1.747(5)
Si2 C3 1.850(6)
Si2 C4 1.859(6)
N1 C10 1.464(6)
N2 C20 1.468(6)
N3 C30 1.485(7)
N4 C40 1.487(7)
C10 C13 1.514(9)
C10 C12 1.521(8)
C10 C11 1.532(8)
C20 C21A 1.485(15)
C20 C23B 1.493(16)
C20 C21B 1.499(16)
C20 C23A 1.518(13)
C20 C22A 1.538(13)
C20 C22B 1.559(17)
C30 C32 1.497(9)
C30 C33 1.522(9)
C30 C31 1.532(9)
C40 C41 1.499(9)
C40 C42 1.515(8)
C40 C43 1.550(8)
